data_2021655
loop_
_publ_author_name
'Shishkina, Svitlana V.'
'Konovalova, Irina S.'
'Trostianko, Pavlo V.'
'Geleverya, Anna O.'
'Kovalenko, Sergiy M.'
'Bunyatyan, Natalya D.'

_publ_section_title
;
 Three polymorphs of
 3-(3-phenyl-1<i>H</i>-1,2,4-triazol-5-yl)-2<i>H</i>-1-benzopyran-2-one
 formed from different solvents
;
_journal_coeditor_code KU3237
_journal_issue 6
_journal_name_full 'Acta Crystallographica Section C'
_journal_page_first 822
_journal_page_last 832
_journal_paper_doi 10.1107/S2053229619006405
_journal_volume 75
_journal_year 2019
_chemical_formula_iupac 'C17 H11 N3 O2'
_chemical_formula_sum 'C17 H11 N3 O2'
_chemical_formula_weight 289.29
_chemical_name_systematic
;
3-(3-Phenyl-1<i>H</i>-1,2,4-triazol-5-yl)-2<i>H</i>-1-benzopyran-2-one
;
_space_group_crystal_system orthorhombic
_space_group_IT_number 61
_space_group_name_Hall '-P 2ac 2ab'
_space_group_name_H-M_alt 'P b c a'
_symmetry_space_group_name_Hall '-P 2ac 2ab'
_symmetry_space_group_name_H-M 'P b c a'
_atom_sites_solution_hydrogens geom
_audit_creation_method SHELXL-2016/6
_cell_angle_alpha 90
_cell_angle_beta 90
_cell_angle_gamma 90
_cell_formula_units_Z 8
_cell_length_a 13.0369(8)
_cell_length_b 13.0804(7)
_cell_length_c 16.2223(8)
_cell_measurement_reflns_used 1802
_cell_measurement_temperature 293(2)
_cell_measurement_theta_max 24.552
_cell_measurement_theta_min 3.363
_cell_volume 2766.4(3)
_computing_cell_refinement
;
CrysAlis PRO (Rigaku OD, 2018)
;
_computing_data_collection
;
CrysAlis PRO (Rigaku OD, 2018)
;
_computing_data_reduction
;
CrysAlis PRO (Rigaku OD, 2018)
;
_computing_publication_material
;
SHELXL2016 (Sheldrick, 2015b)
;
_computing_structure_refinement
;
SHELXL2016 (Sheldrick, 2015b)
;
_computing_structure_solution
;
SHELXT2014 (Sheldrick, 2015a)
;
_diffrn_ambient_temperature 293(2)
_diffrn_detector_area_resol_mean 16.1827
_diffrn_measured_fraction_theta_full 0.999
_diffrn_measured_fraction_theta_max 0.999
_diffrn_measurement_device_type 'Rigaku Xcalibur Sapphire3'
_diffrn_measurement_method '\w scans'
_diffrn_radiation_type MoK\a
_diffrn_radiation_wavelength 0.71073
_diffrn_reflns_av_R_equivalents 0.0860
_diffrn_reflns_av_unetI/netI 0.0432
_diffrn_reflns_limit_h_max 15
_diffrn_reflns_limit_h_min -14
_diffrn_reflns_limit_k_max 15
_diffrn_reflns_limit_k_min -10
_diffrn_reflns_limit_l_max 19
_diffrn_reflns_limit_l_min -19
_diffrn_reflns_number 18857
_diffrn_reflns_theta_full 24.990
_diffrn_reflns_theta_max 24.990
_diffrn_reflns_theta_min 2.958
_diffrn_source 'Enhance (Mo) X-ray Source'
_exptl_absorpt_coefficient_mu 0.094
_exptl_absorpt_correction_T_max 1.00000
_exptl_absorpt_correction_T_min 0.10881
_exptl_absorpt_correction_type multi-scan
_exptl_absorpt_process_details
;
(CrysAlis PRO; Rigaku OD, 2018)
;
_exptl_crystal_colour colorless
_exptl_crystal_density_diffrn 1.389
_exptl_crystal_description block
_exptl_crystal_F_000 1200
_exptl_crystal_size_max 0.300
_exptl_crystal_size_mid 0.120
_exptl_crystal_size_min 0.120
_refine_diff_density_max 0.218
_refine_diff_density_min -0.169
_refine_ls_extinction_coef 0.0028(9)
_refine_ls_extinction_expression Fc^*^=kFc[1+0.001xFc^2^\l^3^/sin(2\q)]^-1/4^
_refine_ls_extinction_method
;
SHELXL2016 (Sheldrick, 2015b)
;
_refine_ls_goodness_of_fit_ref 1.067
_refine_ls_hydrogen_treatment constr
_refine_ls_matrix_type full
_refine_ls_number_parameters 200
_refine_ls_number_reflns 2434
_refine_ls_number_restraints 0
_refine_ls_restrained_S_all 1.067
_refine_ls_R_factor_all 0.0778
_refine_ls_R_factor_gt 0.0532
_refine_ls_shift/su_max 0.000
_refine_ls_shift/su_mean 0.000
_refine_ls_structure_factor_coef Fsqd
_refine_ls_weighting_details 'w=1/[\s^2^(Fo^2^)+(0.0911P)^2^] where P=(Fo^2^+2Fc^2^)/3'
_refine_ls_weighting_scheme calc
_refine_ls_wR_factor_gt 0.1481
_refine_ls_wR_factor_ref 0.1697
_reflns_number_gt 1687
_reflns_number_total 2434
_reflns_threshold_expression 'I > 2\s(I)'
_cod_data_source_file ku3237sup1.cif
_cod_data_source_block 1r
_cod_database_code 2021655
_shelx_space_group_comment
;
The symmetry employed for this shelxl refinement is uniquely defined
by the following loop, which should always be used as a source of
symmetry information in preference to the above space-group names.
They are only intended as comments.
;
_shelx_estimated_absorpt_t_min 0.972
_shelx_estimated_absorpt_t_max 0.989

loop_
_space_group_symop_operation_xyz
'x, y, z'
'-x+1/2, -y, z+1/2'
'-x, y+1/2, -z+1/2'
'x+1/2, -y+1/2, -z'
'-x, -y, -z'
'x-1/2, y, -z-1/2'
'x, -y-1/2, z-1/2'
'-x-1/2, y-1/2, z'

loop_
_atom_site_type_symbol
_atom_site_label
_atom_site_fract_x
_atom_site_fract_y
_atom_site_fract_z
_atom_site_U_iso_or_equiv
_atom_site_adp_type
_atom_site_calc_flag
_atom_site_occupancy
O O1 0.55275(12) 0.82349(12) 0.30139(10) 0.0626(5) Uani d 1
O O2 0.47671(13) 0.68927(14) 0.35456(11) 0.0777(6) Uani d 1
N N1 0.58664(15) 0.54585(13) 0.43886(11) 0.0588(5) Uani d 1
H H1N 0.523389 0.562957 0.432834 0.071 Uiso calc 1
N N2 0.61898(15) 0.46386(14) 0.48195(12) 0.0609(5) Uani d 1
N N3 0.75265(13) 0.54970(13) 0.42686(10) 0.0517(5) Uani d 1
C C1 0.63897(17) 0.87601(17) 0.27645(13) 0.0514(6) Uani d 1
C C2 0.6240(2) 0.96771(17) 0.23729(14) 0.0621(7) Uani d 1
H H2 0.558333 0.994046 0.230321 0.075 Uiso calc 1
C C3 0.7083(2) 1.01985(19) 0.20855(14) 0.0640(7) Uani d 1
H H3 0.699646 1.081995 0.181589 0.077 Uiso calc 1
C C4 0.8057(2) 0.98078(19) 0.21935(15) 0.0673(7) Uani d 1
H H4 0.862025 1.016417 0.199012 0.081 Uiso calc 1
C C5 0.82020(18) 0.89003(17) 0.25975(14) 0.0593(6) Uani d 1
H H5 0.886215 0.864805 0.267378 0.071 Uiso calc 1
C C6 0.73571(17) 0.83501(17) 0.28965(12) 0.0507(6) Uani d 1
C C7 0.74293(17) 0.74110(17) 0.33302(12) 0.0521(6) Uani d 1
H H7 0.807366 0.713629 0.343698 0.062 Uiso calc 1
C C8 0.65868(17) 0.69054(17) 0.35921(12) 0.0501(6) Uani d 1
C C9 0.55756(17) 0.73097(18) 0.33958(14) 0.0559(6) Uani d 1
C C10 0.66619(16) 0.59730(16) 0.40658(13) 0.0500(6) Uani d 1
C C11 0.71992(18) 0.46861(16) 0.47263(12) 0.0517(6) Uani d 1
C C12 0.79027(18) 0.39262(17) 0.50711(13) 0.0537(6) Uani d 1
C C13 0.8946(2) 0.40662(19) 0.50197(18) 0.0727(7) Uani d 1
H H13 0.920177 0.464708 0.476085 0.087 Uiso calc 1
C C14 0.9620(2) 0.3361(2) 0.5345(2) 0.0872(9) Uani d 1
H H14 1.032352 0.346288 0.530106 0.105 Uiso calc 1
C C15 0.9244(3) 0.2504(2) 0.57352(17) 0.0802(8) Uani d 1
H H15 0.969472 0.203175 0.596502 0.096 Uiso calc 1
C C16 0.8207(2) 0.23475(19) 0.57844(15) 0.0708(8) Uani d 1
H H16 0.795369 0.176365 0.604017 0.085 Uiso calc 1
C C17 0.7538(2) 0.30573(18) 0.54541(13) 0.0595(6) Uani d 1
H H17 0.683409 0.294814 0.549041 0.071 Uiso calc 1

loop_
_atom_site_aniso_label
_atom_site_aniso_U_11
_atom_site_aniso_U_22
_atom_site_aniso_U_33
_atom_site_aniso_U_12
_atom_site_aniso_U_13
_atom_site_aniso_U_23
O1 0.0430(10) 0.0652(11) 0.0795(10) -0.0015(7) -0.0040(8) 0.0199(8)
O2 0.0457(11) 0.0822(13) 0.1051(14) -0.0108(8) -0.0042(9) 0.0286(10)
N1 0.0471(11) 0.0557(12) 0.0737(12) -0.0017(9) 0.0032(9) 0.0109(9)
N2 0.0538(13) 0.0561(12) 0.0729(12) -0.0009(9) 0.0025(10) 0.0136(9)
N3 0.0489(11) 0.0491(11) 0.0571(10) 0.0011(8) 0.0023(8) 0.0019(9)
C1 0.0469(13) 0.0555(14) 0.0519(12) -0.0040(10) -0.0009(10) 0.0049(10)
C2 0.0601(16) 0.0584(16) 0.0677(14) 0.0026(11) -0.0016(12) 0.0119(12)
C3 0.0718(18) 0.0596(15) 0.0607(14) -0.0033(12) -0.0008(12) 0.0106(11)
C4 0.0672(18) 0.0649(16) 0.0698(14) -0.0142(12) 0.0097(13) 0.0067(13)
C5 0.0491(14) 0.0609(15) 0.0680(14) -0.0021(10) 0.0071(11) 0.0027(12)
C6 0.0501(13) 0.0513(13) 0.0506(11) -0.0030(10) 0.0017(10) 0.0016(10)
C7 0.0436(13) 0.0555(14) 0.0571(12) 0.0044(10) 0.0009(10) -0.0009(10)
C8 0.0461(13) 0.0500(13) 0.0544(12) -0.0009(9) 0.0004(10) 0.0016(10)
C9 0.0458(14) 0.0594(15) 0.0626(12) -0.0047(11) -0.0021(10) 0.0070(11)
C10 0.0467(13) 0.0465(13) 0.0567(12) -0.0026(9) 0.0026(10) -0.0006(10)
C11 0.0540(14) 0.0467(13) 0.0543(12) -0.0017(10) 0.0036(11) -0.0001(10)
C12 0.0587(15) 0.0483(13) 0.0540(11) 0.0033(10) 0.0015(11) -0.0007(10)
C13 0.0650(18) 0.0559(15) 0.0974(18) 0.0023(12) -0.0029(14) 0.0127(13)
C14 0.0673(19) 0.077(2) 0.117(2) 0.0114(15) -0.0104(17) 0.0132(17)
C15 0.089(2) 0.0666(19) 0.0854(17) 0.0213(15) -0.0084(16) 0.0095(14)
C16 0.091(2) 0.0574(16) 0.0636(14) 0.0080(14) 0.0065(14) 0.0057(12)
C17 0.0660(16) 0.0562(14) 0.0562(12) 0.0027(11) 0.0081(11) -0.0005(11)

loop_
_atom_type_symbol
_atom_type_description
_atom_type_scat_dispersion_real
_atom_type_scat_dispersion_imag
_atom_type_scat_source
C C 0.0033 0.0016 'International Tables Vol C Tables 4.2.6.8 and 6.1.1.4'
H H 0.0000 0.0000 'International Tables Vol C Tables 4.2.6.8 and 6.1.1.4'
N N 0.0061 0.0033 'International Tables Vol C Tables 4.2.6.8 and 6.1.1.4'
O O 0.0106 0.0060 'International Tables Vol C Tables 4.2.6.8 and 6.1.1.4'

loop_
_geom_angle_atom_site_label_1
_geom_angle_atom_site_label_2
_geom_angle_atom_site_label_3
_geom_angle
C9 O1 C1 122.64(17)
C10 N1 N2 111.07(19)
C10 N1 H1N 124.5
N2 N1 H1N 124.5
C11 N2 N1 102.35(17)
C10 N3 C11 103.52(18)
C2 C1 O1 117.1(2)
C2 C1 C6 122.6(2)
O1 C1 C6 120.24(19)
C1 C2 C3 118.5(2)
C1 C2 H2 120.7
C3 C2 H2 120.7
C2 C3 C4 120.6(2)
C2 C3 H3 119.7
C4 C3 H3 119.7
C5 C4 C3 120.6(2)
C5 C4 H4 119.7
C3 C4 H4 119.7
C4 C5 C6 120.2(2)
C4 C5 H5 119.9
C6 C5 H5 119.9
C1 C6 C5 117.5(2)
C1 C6 C7 118.14(19)
C5 C6 C7 124.3(2)
C8 C7 C6 121.7(2)
C8 C7 H7 119.1
C6 C7 H7 119.1
C7 C8 C10 121.7(2)
C7 C8 C9 119.3(2)
C10 C8 C9 119.0(2)
O2 C9 O1 116.8(2)
O2 C9 C8 125.5(2)
O1 C9 C8 117.67(19)
N3 C10 N1 108.89(19)
N3 C10 C8 125.77(19)
N1 C10 C8 125.3(2)
N2 C11 N3 114.15(19)
N2 C11 C12 123.13(19)
N3 C11 C12 122.7(2)
C13 C12 C17 118.6(2)
C13 C12 C11 120.4(2)
C17 C12 C11 121.0(2)
C12 C13 C14 121.2(3)
C12 C13 H13 119.4
C14 C13 H13 119.4
C15 C14 C13 119.6(3)
C15 C14 H14 120.2
C13 C14 H14 120.2
C16 C15 C14 119.9(3)
C16 C15 H15 120.0
C14 C15 H15 120.0
C15 C16 C17 120.0(2)
C15 C16 H16 120.0
C17 C16 H16 120.0
C12 C17 C16 120.6(3)
C12 C17 H17 119.7
C16 C17 H17 119.7

loop_
_geom_bond_atom_site_label_1
_geom_bond_atom_site_label_2
_geom_bond_distance
O1 C9 1.361(3)
O1 C1 1.378(3)
O2 C9 1.211(3)
N1 C10 1.343(3)
N1 N2 1.348(2)
N1 H1N 0.8600
N2 C11 1.326(3)
N3 C10 1.329(3)
N3 C11 1.363(3)
C1 C2 1.371(3)
C1 C6 1.387(3)
C2 C3 1.375(3)
C2 H2 0.9300
C3 C4 1.380(3)
C3 H3 0.9300
C4 C5 1.369(3)
C4 H4 0.9300
C5 C6 1.402(3)
C5 H5 0.9300
C6 C7 1.419(3)
C7 C8 1.351(3)
C7 H7 0.9300
C8 C10 1.445(3)
C8 C9 1.456(3)
C11 C12 1.464(3)
C12 C13 1.375(4)
C12 C17 1.380(3)
C13 C14 1.379(4)
C13 H13 0.9300
C14 C15 1.377(4)
C14 H14 0.9300
C15 C16 1.370(4)
C15 H15 0.9300
C16 C17 1.383(3)
C16 H16 0.9300
C17 H17 0.9300

loop_
_geom_hbond_atom_site_label_D
_geom_hbond_atom_site_label_H
_geom_hbond_atom_site_label_A
_geom_hbond_site_symmetry_A
_geom_hbond_distance_DH
_geom_hbond_distance_HA
_geom_hbond_distance_DA
_geom_hbond_angle_DHA
N1 H1N O2 . 0.86 2.17 2.728(3) 122.2
N1 H1N N2 5_666 0.86 2.34 2.975(3) 130.9

loop_
_geom_torsion_atom_site_label_1
_geom_torsion_atom_site_label_2
_geom_torsion_atom_site_label_3
_geom_torsion_atom_site_label_4
_geom_torsion
C10 N1 N2 C11 -0.8(2)
C9 O1 C1 C2 178.85(19)
C9 O1 C1 C6 0.2(3)
O1 C1 C2 C3 -177.3(2)
C6 C1 C2 C3 1.4(3)
C1 C2 C3 C4 -0.3(4)
C2 C3 C4 C5 -0.8(4)
C3 C4 C5 C6 0.9(4)
C2 C1 C6 C5 -1.3(3)
O1 C1 C6 C5 177.34(19)
C2 C1 C6 C7 178.12(19)
O1 C1 C6 C7 -3.3(3)
C4 C5 C6 C1 0.1(3)
C4 C5 C6 C7 -179.2(2)
C1 C6 C7 C8 1.8(3)
C5 C6 C7 C8 -178.9(2)
C6 C7 C8 C10 -177.17(18)
C6 C7 C8 C9 2.6(3)
C1 O1 C9 O2 -176.0(2)
C1 O1 C9 C8 4.2(3)
C7 C8 C9 O2 174.6(2)
C10 C8 C9 O2 -5.6(4)
C7 C8 C9 O1 -5.6(3)
C10 C8 C9 O1 174.22(18)
C11 N3 C10 N1 -0.3(2)
C11 N3 C10 C8 178.39(19)
N2 N1 C10 N3 0.7(2)
N2 N1 C10 C8 -177.93(19)
C7 C8 C10 N3 -2.5(3)
C9 C8 C10 N3 177.7(2)
C7 C8 C10 N1 175.9(2)
C9 C8 C10 N1 -3.9(3)
N1 N2 C11 N3 0.7(2)
N1 N2 C11 C12 -178.26(19)
C10 N3 C11 N2 -0.3(2)
C10 N3 C11 C12 178.67(19)
N2 C11 C12 C13 -173.9(2)
N3 C11 C12 C13 7.2(3)
N2 C11 C12 C17 6.0(3)
N3 C11 C12 C17 -172.87(19)
C17 C12 C13 C14 -0.3(4)
C11 C12 C13 C14 179.7(2)
C12 C13 C14 C15 -0.6(4)
C13 C14 C15 C16 1.2(4)
C14 C15 C16 C17 -1.0(4)
C13 C12 C17 C16 0.5(3)
C11 C12 C17 C16 -179.4(2)
C15 C16 C17 C12 0.1(4)

_cod_database_fobs_code 2021655
